data_2231576
loop_
_publ_author_name
'Pourayoubi, Mehrdad'
'Tarahhomi, Atekeh'
'Rheingold, Arnold L.'
'Golen, James A.'

_publ_section_title
;
 <i>N</i>-(2,6-Difluorobenzoyl)-<i>P</i>,<i>P</i>-bis(pyrrolidin-1-yl)phosphinic
 amide
;
_journal_coeditor_code JJ2098
_journal_issue 9
_journal_name_full 'Acta Crystallographica Section E'
_journal_page_first o2444
_journal_paper_doi 10.1107/S1600536811033216
_journal_volume 67
_journal_year 2011
_chemical_formula_iupac 'C15 H20 F2 N3 O2 P'
_chemical_formula_moiety 'C15 H20 F2 N3 O2 P'
_chemical_formula_sum 'C15 H20 F2 N3 O2 P'
_chemical_formula_weight 343.31
_chemical_name_systematic
;
<i>N</i>-(2,6-Difluorobenzoyl)-<i>P</i>,<i>P</i>-bis(pyrrolidin-1-yl)phosphinic
amide
;
_space_group_IT_number 14
_symmetry_cell_setting monoclinic
_symmetry_space_group_name_Hall '-P 2yn'
_symmetry_space_group_name_H-M 'P 1 21/n 1'
_atom_sites_solution_hydrogens geom
_atom_sites_solution_primary direct
_atom_sites_solution_secondary difmap
_audit_creation_method SHELXL-97
_cell_angle_alpha 90.00
_cell_angle_beta 99.296(3)
_cell_angle_gamma 90.00
_cell_formula_units_Z 4
_cell_length_a 10.286(3)
_cell_length_b 14.873(4)
_cell_length_c 10.917(3)
_cell_measurement_reflns_used 7152
_cell_measurement_temperature 100(2)
_cell_measurement_theta_max 27.86
_cell_measurement_theta_min 2.52
_cell_volume 1648.2(8)
_computing_cell_refinement 'SAINT (Bruker, 2005)'
_computing_data_collection 'APEX2 (Bruker, 2005)'
_computing_data_reduction 'SAINT (Bruker, 2005)'
_computing_molecular_graphics 'SHELXTL (Sheldrick, 2008) and Mercury (Macrae <i>et al.</i>, 2008)'
_computing_publication_material 'SHELXTL (Sheldrick, 2008) and enCIFer (Allen <i>et al.</i>, 2004)'
_computing_structure_refinement 'SHELXL97 (Sheldrick, 2008)'
_computing_structure_solution 'SHELXS97 (Sheldrick, 2008)'
_diffrn_ambient_temperature 100(2)
_diffrn_measured_fraction_theta_full 0.996
_diffrn_measured_fraction_theta_max 0.957
_diffrn_measurement_device_type 'Bruker APEXII CCD'
_diffrn_measurement_method '\f and \w'
_diffrn_radiation_monochromator graphite
_diffrn_radiation_source 'fine-focus sealed tube'
_diffrn_radiation_type MoK\a
_diffrn_radiation_wavelength 0.71073
_diffrn_reflns_av_R_equivalents 0.0426
_diffrn_reflns_av_sigmaI/netI 0.0430
_diffrn_reflns_limit_h_max 13
_diffrn_reflns_limit_h_min -13
_diffrn_reflns_limit_k_max 14
_diffrn_reflns_limit_k_min -19
_diffrn_reflns_limit_l_max 14
_diffrn_reflns_limit_l_min -14
_diffrn_reflns_number 13279
_diffrn_reflns_theta_full 25.00
_diffrn_reflns_theta_max 27.89
_diffrn_reflns_theta_min 2.33
_exptl_absorpt_coefficient_mu 0.199
_exptl_absorpt_correction_T_max 0.9518
_exptl_absorpt_correction_T_min 0.9245
_exptl_absorpt_correction_type multi-scan
_exptl_absorpt_process_details '(SADABS; Sheldrick, 2004)'
_exptl_crystal_colour colourless
_exptl_crystal_density_diffrn 1.383
_exptl_crystal_density_method 'not measured'
_exptl_crystal_description block
_exptl_crystal_F_000 720
_exptl_crystal_size_max 0.40
_exptl_crystal_size_mid 0.30
_exptl_crystal_size_min 0.25
_refine_diff_density_max 0.394
_refine_diff_density_min -0.410
_refine_ls_extinction_method none
_refine_ls_goodness_of_fit_ref 1.047
_refine_ls_hydrogen_treatment mixed
_refine_ls_matrix_type full
_refine_ls_number_parameters 230
_refine_ls_number_reflns 3776
_refine_ls_number_restraints 7
_refine_ls_restrained_S_all 1.050
_refine_ls_R_factor_all 0.0633
_refine_ls_R_factor_gt 0.0469
_refine_ls_shift/su_max 0.000
_refine_ls_shift/su_mean 0.000
_refine_ls_structure_factor_coef Fsqd
_refine_ls_weighting_details 'calc w=1/[\s^2^(Fo^2^)+(0.0419P)^2^+1.0825P] where P=(Fo^2^+2Fc^2^)/3'
_refine_ls_weighting_scheme calc
_refine_ls_wR_factor_gt 0.1060
_refine_ls_wR_factor_ref 0.1188
_reflns_number_gt 2953
_reflns_number_total 3776
_reflns_threshold_expression I>2sigma(I)
_cod_data_source_file jj2098.cif
_cod_data_source_block I
_cod_original_cell_volume 1648.3(7)
_cod_original_sg_symbol_H-M 'P 21/n'
_cod_database_code 2231576
_cod_database_fobs_code 2231576

loop_
_symmetry_equiv_pos_as_xyz
'x, y, z'
'-x+1/2, y+1/2, -z+1/2'
'-x, -y, -z'
'x-1/2, -y-1/2, z-1/2'

loop_
_atom_site_type_symbol
_atom_site_label
_atom_site_fract_x
_atom_site_fract_y
_atom_site_fract_z
_atom_site_U_iso_or_equiv
_atom_site_adp_type
_atom_site_calc_flag
_atom_site_refinement_flags
_atom_site_occupancy
_atom_site_symmetry_multiplicity
_atom_site_disorder_assembly
_atom_site_disorder_group
P P1 0.58132(4) 0.60634(4) 0.14444(5) 0.02623(15) Uani d . 1 1 . .
F F1 0.06841(11) 0.66217(8) 0.14052(12) 0.0357(3) Uani d . 1 1 . .
F F2 0.33806(10) 0.40553(8) 0.20332(11) 0.0333(3) Uani d . 1 1 . .
O O1 0.34013(13) 0.65942(10) 0.26101(14) 0.0340(4) Uani d . 1 1 . .
O O2 0.65277(12) 0.54022(11) 0.07877(12) 0.0322(4) Uani d . 1 1 . .
N N1 0.42250(14) 0.57290(13) 0.12010(15) 0.0283(4) Uani d D 1 1 . .
H H1A 0.402(2) 0.5349(12) 0.0604(16) 0.034 Uiso d D 1 1 . .
N N2 0.64224(15) 0.60885(11) 0.29142(15) 0.0260(4) Uani d . 1 1 . .
N N3 0.57871(16) 0.71092(14) 0.10109(18) 0.0396(5) Uani d . 1 1 A .
C C1 0.08224(17) 0.57212(14) 0.15613(17) 0.0249(4) Uani d . 1 1 . .
C C2 -0.02954(17) 0.52080(14) 0.15101(18) 0.0282(4) Uani d . 1 1 . .
H H2A -0.1144 0.5478 0.1386 0.034 Uiso calc R 1 1 . .
C C3 -0.01492(18) 0.42859(15) 0.16440(19) 0.0304(5) Uani d . 1 1 . .
H H3A -0.0908 0.3919 0.1621 0.036 Uiso calc R 1 1 . .
C C4 0.10900(19) 0.38887(14) 0.18117(18) 0.0284(4) Uani d . 1 1 . .
H H4A 0.1190 0.3256 0.1904 0.034 Uiso calc R 1 1 . .
C C5 0.21675(17) 0.44419(14) 0.18402(17) 0.0260(4) Uani d . 1 1 . .
C C6 0.20909(16) 0.53694(13) 0.17294(16) 0.0225(4) Uani d . 1 1 . .
C C7 0.32904(17) 0.59659(14) 0.18895(17) 0.0249(4) Uani d . 1 1 . .
C C8 0.6309(2) 0.68401(14) 0.3773(2) 0.0328(5) Uani d . 1 1 . .
H H8A 0.5548 0.7229 0.3452 0.039 Uiso calc R 1 1 . .
H H8B 0.7120 0.7209 0.3900 0.039 Uiso calc R 1 1 . .
C C9 0.6109(3) 0.63821(17) 0.4964(2) 0.0440(6) Uani d . 1 1 . .
H H9A 0.5167 0.6244 0.4962 0.053 Uiso calc R 1 1 . .
H H9B 0.6438 0.6761 0.5695 0.053 Uiso calc R 1 1 . .
C C10 0.6916(3) 0.55236(17) 0.4966(2) 0.0450(6) Uani d . 1 1 . .
H H10A 0.6603 0.5057 0.5497 0.054 Uiso calc R 1 1 . .
H H10B 0.7862 0.5641 0.5265 0.054 Uiso calc R 1 1 . .
C C11 0.6688(2) 0.52362(14) 0.36086(18) 0.0334(5) Uani d . 1 1 . .
H H11A 0.7477 0.4934 0.3391 0.040 Uiso calc R 1 1 . .
H H11B 0.5926 0.4823 0.3431 0.040 Uiso calc R 1 1 . .
C C12 0.7037(2) 0.75855(18) 0.0940(3) 0.0512(7) Uani d D 1 1 . .
H H12A 0.7311 0.7953 0.1693 0.061 Uiso calc PR 0.746(8) 1 A 1
H H12B 0.7748 0.7152 0.0857 0.061 Uiso calc PR 0.746(8) 1 A 1
H H12C 0.7680 0.7205 0.0597 0.061 Uiso d PR 0.254(8) 1 A 2
H H12D 0.7447 0.7840 0.1748 0.061 Uiso d PR 0.254(8) 1 A 2
C C13 0.6757(6) 0.8164(5) -0.0173(6) 0.0601(19) Uani d PD 0.746(8) 1 A 1
H H13A 0.6871 0.7829 -0.0933 0.072 Uiso calc PR 0.746(8) 1 A 1
H H13B 0.7335 0.8700 -0.0094 0.072 Uiso calc PR 0.746(8) 1 A 1
C C14 0.5338(4) 0.8424(3) -0.0195(4) 0.0520(13) Uani d PD 0.746(8) 1 A 1
H H14A 0.4933 0.8646 -0.1024 0.062 Uiso calc PR 0.746(8) 1 A 1
H H14B 0.5252 0.8890 0.0434 0.062 Uiso calc PR 0.746(8) 1 A 1
C C13A 0.6387(15) 0.8325(12) 0.0017(13) 0.043(4) Uani d PD 0.254(8) 1 A 2
H H13C 0.6062 0.8819 0.0495 0.051 Uiso calc PR 0.254(8) 1 A 2
H H13D 0.7061 0.8577 -0.0438 0.051 Uiso calc PR 0.254(8) 1 A 2
C C14A 0.5278(10) 0.7968(8) -0.0887(9) 0.048(3) Uani d PD 0.254(8) 1 A 2
H H14C 0.5559 0.7543 -0.1492 0.057 Uiso calc PR 0.254(8) 1 A 2
H H14D 0.4704 0.8443 -0.1318 0.057 Uiso calc PR 0.254(8) 1 A 2
C C15 0.4701(2) 0.7512(2) 0.0127(3) 0.0557(8) Uani d D 1 1 . .
H H15A 0.3910 0.7613 0.0518 0.067 Uiso calc PR 0.746(8) 1 A 1
H H15B 0.4462 0.7131 -0.0620 0.067 Uiso calc PR 0.746(8) 1 A 1
H H15C 0.4195 0.7936 0.0565 0.067 Uiso d PR 0.254(8) 1 A 2
H H15D 0.4095 0.7034 -0.0250 0.067 Uiso d PR 0.254(8) 1 A 2

loop_
_atom_site_aniso_label
_atom_site_aniso_U_11
_atom_site_aniso_U_22
_atom_site_aniso_U_33
_atom_site_aniso_U_12
_atom_site_aniso_U_13
_atom_site_aniso_U_23
P1 0.0153(2) 0.0358(3) 0.0272(3) -0.00273(19) 0.00216(18) 0.0048(2)
F1 0.0267(6) 0.0268(7) 0.0548(8) 0.0024(5) 0.0109(5) -0.0006(6)
F2 0.0230(5) 0.0356(7) 0.0407(7) 0.0057(5) 0.0034(5) 0.0040(5)
O1 0.0278(7) 0.0339(9) 0.0410(8) -0.0075(6) 0.0079(6) -0.0103(7)
O2 0.0182(6) 0.0502(10) 0.0279(7) -0.0018(6) 0.0030(5) -0.0034(7)
N1 0.0187(7) 0.0436(11) 0.0230(8) -0.0054(7) 0.0046(6) -0.0037(8)
N2 0.0261(8) 0.0215(9) 0.0284(8) -0.0003(6) -0.0019(6) 0.0007(7)
N3 0.0218(8) 0.0465(12) 0.0508(12) 0.0006(8) 0.0067(7) 0.0229(10)
C1 0.0244(8) 0.0237(10) 0.0277(9) 0.0011(7) 0.0079(7) -0.0022(8)
C2 0.0179(8) 0.0351(12) 0.0325(10) -0.0003(8) 0.0067(7) -0.0042(9)
C3 0.0251(9) 0.0355(12) 0.0318(10) -0.0099(8) 0.0083(8) -0.0042(9)
C4 0.0305(9) 0.0264(11) 0.0291(10) -0.0035(8) 0.0074(8) 0.0001(8)
C5 0.0215(8) 0.0323(11) 0.0242(9) 0.0032(8) 0.0035(7) 0.0001(8)
C6 0.0180(8) 0.0289(11) 0.0213(9) -0.0024(7) 0.0055(7) -0.0018(8)
C7 0.0189(8) 0.0306(11) 0.0250(9) -0.0026(7) 0.0027(7) 0.0014(8)
C8 0.0306(10) 0.0233(11) 0.0408(12) 0.0019(8) -0.0047(8) -0.0049(9)
C9 0.0621(15) 0.0340(13) 0.0371(12) 0.0038(11) 0.0115(11) -0.0074(10)
C10 0.0674(16) 0.0360(14) 0.0287(11) 0.0082(12) -0.0009(11) -0.0024(10)
C11 0.0458(12) 0.0254(11) 0.0272(10) 0.0066(9) 0.0004(9) -0.0005(9)
C12 0.0343(11) 0.0389(15) 0.085(2) -0.0063(10) 0.0237(12) 0.0122(14)
C13 0.091(4) 0.038(3) 0.064(3) -0.025(3) 0.052(3) -0.008(2)
C14 0.081(3) 0.040(2) 0.036(2) -0.0016(19) 0.0119(19) 0.0143(18)
C13A 0.048(8) 0.046(9) 0.035(7) -0.004(6) 0.010(6) 0.013(6)
C14A 0.072(7) 0.037(6) 0.032(6) 0.001(5) 0.004(5) 0.007(5)
C15 0.0462(13) 0.068(2) 0.0523(16) 0.0092(13) 0.0052(12) 0.0353(14)

loop_
_atom_type_symbol
_atom_type_description
_atom_type_scat_dispersion_real
_atom_type_scat_dispersion_imag
_atom_type_scat_source
C C 0.0033 0.0016 'International Tables Vol C Tables 4.2.6.8 and 6.1.1.4'
H H 0.0000 0.0000 'International Tables Vol C Tables 4.2.6.8 and 6.1.1.4'
N N 0.0061 0.0033 'International Tables Vol C Tables 4.2.6.8 and 6.1.1.4'
O O 0.0106 0.0060 'International Tables Vol C Tables 4.2.6.8 and 6.1.1.4'
F F 0.0171 0.0103 'International Tables Vol C Tables 4.2.6.8 and 6.1.1.4'
P P 0.1023 0.0942 'International Tables Vol C Tables 4.2.6.8 and 6.1.1.4'

loop_
_geom_angle_atom_site_label_1
_geom_angle_atom_site_label_2
_geom_angle_atom_site_label_3
_geom_angle
O2 P1 N3 118.75(10)
O2 P1 N2 110.54(8)
N3 P1 N2 104.53(10)
O2 P1 N1 105.77(9)
N3 P1 N1 105.44(9)
N2 P1 N1 111.79(8)
C7 N1 P1 126.16(14)
C7 N1 H1A 118.4(15)
P1 N1 H1A 115.3(15)
C8 N2 C11 110.53(16)
C8 N2 P1 125.92(13)
C11 N2 P1 119.72(13)
C15 N3 C12 110.05(19)
C15 N3 P1 123.53(17)
C12 N3 P1 119.96(15)
F1 C1 C2 118.29(16)
F1 C1 C6 117.78(16)
C2 C1 C6 123.90(19)
C1 C2 C3 118.04(17)
C1 C2 H2A 121.0
C3 C2 H2A 121.0
C2 C3 C4 121.09(18)
C2 C3 H3A 119.5
C4 C3 H3A 119.5
C5 C4 C3 117.83(19)
C5 C4 H4A 121.1
C3 C4 H4A 121.1
F2 C5 C4 117.79(18)
F2 C5 C6 118.20(16)
C4 C5 C6 123.97(17)
C5 C6 C1 115.16(16)
C5 C6 C7 122.82(16)
C1 C6 C7 121.82(18)
O1 C7 N1 123.83(17)
O1 C7 C6 121.16(17)
N1 C7 C6 114.99(17)
N2 C8 C9 103.94(17)
N2 C8 H8A 111.0
C9 C8 H8A 111.0
N2 C8 H8B 111.0
C9 C8 H8B 111.0
H8A C8 H8B 109.0
C8 C9 C10 103.24(19)
C8 C9 H9A 111.1
C10 C9 H9A 111.1
C8 C9 H9B 111.1
C10 C9 H9B 111.1
H9A C9 H9B 109.1
C9 C10 C11 103.61(18)
C9 C10 H10A 111.0
C11 C10 H10A 111.0
C9 C10 H10B 111.0
C11 C10 H10B 111.0
H10A C10 H10B 109.0
N2 C11 C10 104.16(17)
N2 C11 H11A 110.9
C10 C11 H11A 110.9
N2 C11 H11B 110.9
C10 C11 H11B 110.9
H11A C11 H11B 108.9
C13 C12 N3 105.4(3)
N3 C12 C13A 94.9(6)
C13 C12 H12A 110.7
N3 C12 H12A 110.7
C13A C12 H12A 100.4
C13 C12 H12B 110.7
N3 C12 H12B 110.7
C13A C12 H12B 130.1
H12A C12 H12B 108.8
C13 C12 H12C 94.3
N3 C12 H12C 112.7
C13A C12 H12C 113.6
H12A C12 H12C 120.9
C13 C12 H12D 120.5
N3 C12 H12D 112.6
C13A C12 H12D 112.4
H12B C12 H12D 96.8
H12C C12 H12D 110.0
C12 C13 C14 102.8(4)
C12 C13 H13A 111.2
C14 C13 H13A 111.2
C12 C13 H13B 111.2
C14 C13 H13B 111.2
H13A C13 H13B 109.1
C13 C14 C15 102.3(4)
C13 C14 H14A 111.3
C15 C14 H14A 111.3
C13 C14 H14B 111.3
C15 C14 H14B 111.3
H14A C14 H14B 109.2
C14A C13A C12 112.3(12)
C14A C13A H13C 109.1
C12 C13A H13C 109.1
C14A C13A H13D 109.1
C12 C13A H13D 109.1
H13C C13A H13D 107.9
C13A C14A C15 91.4(9)
C13A C14A H14C 113.4
C15 C14A H14C 113.4
C13A C14A H14D 113.4
C15 C14A H14D 113.4
H14C C14A H14D 110.7
N3 C15 C14A 108.5(4)
N3 C15 C14 101.4(2)
N3 C15 H15A 111.5
C14A C15 H15A 134.5
C14 C15 H15A 111.5
N3 C15 H15B 111.5
C14A C15 H15B 74.1
C14 C15 H15B 111.5
H15A C15 H15B 109.3
N3 C15 H15C 110.1
C14A C15 H15C 111.7
C14 C15 H15C 80.1
H15B C15 H15C 133.1
N3 C15 H15D 109.8
C14A C15 H15D 108.4
C14 C15 H15D 141.7
H15A C15 H15D 77.4
H15C C15 H15D 108.3

loop_
_geom_bond_atom_site_label_1
_geom_bond_atom_site_label_2
_geom_bond_distance
P1 O2 1.4803(16)
P1 N3 1.625(2)
P1 N2 1.6261(17)
P1 N1 1.6872(16)
F1 C1 1.355(2)
F2 C5 1.359(2)
O1 C7 1.215(2)
N1 C7 1.359(2)
N1 H1A 0.863(9)
N2 C8 1.476(3)
N2 C11 1.480(3)
N3 C15 1.480(3)
N3 C12 1.481(3)
C1 C2 1.374(3)
C1 C6 1.390(2)
C2 C3 1.385(3)
C2 H2A 0.9500
C3 C4 1.390(3)
C3 H3A 0.9500
C4 C5 1.377(3)
C4 H4A 0.9500
C5 C6 1.386(3)
C6 C7 1.507(2)
C8 C9 1.512(3)
C8 H8A 0.9900
C8 H8B 0.9900
C9 C10 1.523(3)
C9 H9A 0.9900
C9 H9B 0.9900
C10 C11 1.524(3)
C10 H10A 0.9900
C10 H10B 0.9900
C11 H11A 0.9900
C11 H11B 0.9900
C12 C13 1.479(7)
C12 C13A 1.566(14)
C12 H12A 0.9900
C12 H12B 0.9900
C12 H12C 0.9891
C12 H12D 0.9903
C13 C14 1.507(7)
C13 H13A 0.9900
C13 H13B 0.9900
C14 C15 1.571(4)
C14 H14A 0.9900
C14 H14B 0.9900
C13A C14A 1.481(15)
C13A H13C 0.9900
C13A H13D 0.9900
C14A C15 1.500(9)
C14A H14C 0.9900
C14A H14D 0.9900
C15 H15A 0.9900
C15 H15B 0.9900
C15 H15C 0.9892
C15 H15D 0.9898

loop_
_geom_hbond_atom_site_label_D
_geom_hbond_atom_site_label_H
_geom_hbond_atom_site_label_A
_geom_hbond_site_symmetry_A
_geom_hbond_distance_DH
_geom_hbond_distance_HA
_geom_hbond_distance_DA
_geom_hbond_angle_DHA
N1 H1A O2 3_665 0.863(9) 1.896(10) 2.757(2) 175(2)

loop_
_geom_torsion_atom_site_label_1
_geom_torsion_atom_site_label_2
_geom_torsion_atom_site_label_3
_geom_torsion_atom_site_label_4
_geom_torsion
O2 P1 N1 C7 160.11(17)
N3 P1 N1 C7 -73.26(19)
N2 P1 N1 C7 39.7(2)
O2 P1 N2 C8 157.70(16)
N3 P1 N2 C8 28.81(18)
N1 P1 N2 C8 -84.76(18)
O2 P1 N2 C11 -46.49(17)
N3 P1 N2 C11 -175.38(15)
N1 P1 N2 C11 71.05(17)
O2 P1 N3 C15 95.4(2)
N2 P1 N3 C15 -140.9(2)
N1 P1 N3 C15 -22.9(2)
O2 P1 N3 C12 -53.6(2)
N2 P1 N3 C12 70.2(2)
N1 P1 N3 C12 -171.80(19)
F1 C1 C2 C3 178.66(18)
C6 C1 C2 C3 0.5(3)
C1 C2 C3 C4 -0.7(3)
C2 C3 C4 C5 0.0(3)
C3 C4 C5 F2 178.50(17)
C3 C4 C5 C6 0.9(3)
F2 C5 C6 C1 -178.62(16)
C4 C5 C6 C1 -1.1(3)
F2 C5 C6 C7 -3.8(3)
C4 C5 C6 C7 173.80(18)
F1 C1 C6 C5 -177.82(17)
C2 C1 C6 C5 0.3(3)
F1 C1 C6 C7 7.3(3)
C2 C1 C6 C7 -174.62(18)
P1 N1 C7 O1 16.1(3)
P1 N1 C7 C6 -162.13(14)
C5 C6 C7 O1 -126.8(2)
C1 C6 C7 O1 47.8(3)
C5 C6 C7 N1 51.5(2)
C1 C6 C7 N1 -133.96(19)
C11 N2 C8 C9 -16.4(2)
P1 N2 C8 C9 141.28(16)
N2 C8 C9 C10 33.4(2)
C8 C9 C10 C11 -38.2(2)
C8 N2 C11 C10 -7.4(2)
P1 N2 C11 C10 -166.62(15)
C9 C10 C11 N2 28.0(2)
C15 N3 C12 C13 -11.0(4)
P1 N3 C12 C13 141.7(3)
C15 N3 C12 C13A 5.5(7)
P1 N3 C12 C13A 158.3(6)
N3 C12 C13 C14 33.6(5)
C13A C12 C13 C14 -25(2)
C12 C13 C14 C15 -42.7(5)
C13 C12 C13A C14A 89(3)
N3 C12 C13A C14A -35.5(12)
C12 C13A C14A C15 47.7(13)
C12 N3 C15 C14A 23.9(6)
P1 N3 C15 C14A -127.7(5)
C12 N3 C15 C14 -15.1(3)
P1 N3 C15 C14 -166.7(2)
C13A C14A C15 N3 -40.9(10)
C13A C14A C15 C14 44.1(8)
C13 C14 C15 N3 35.1(4)
C13 C14 C15 C14A -70.4(8)
